data_7234200
loop_
_publ_author_name
'Rihong Cong'
'Zhengyang Zhou'
'Qiaoqi Li'
'Junliang Sun'
'Jianhua Lin'
'Tao Yang'

_publ_section_title
;
 Approaching the structure of REBaB9O16 (RE = rare earth) by
 characterization of a new analogue Ba6Bi9B79O138
;
_journal_name_full 'Journal of Materials Chemistry C'
_journal_page_first 4431
_journal_page_last 4437
_journal_paper_doi 10.1039/C5TC00560D
_journal_volume 3
_journal_year 2015
_chemical_formula_moiety 'B79 Ba6 Bi9 O138'
_chemical_formula_sum 'B79 Ba6 Bi9 O138'
_chemical_formula_weight 5766.85
_space_group_crystal_system trigonal
_space_group_IT_number 146
_space_group_name_Hall 'R 3'
_space_group_name_H-M_alt 'R 3 :H'
_atom_sites_solution_hydrogens .
_cell_angle_alpha 90
_cell_angle_beta 90
_cell_angle_gamma 120
_cell_formula_units_Z 1
_cell_length_a 7.8406(11)
_cell_length_b 7.8406(11)
_cell_length_c 46.557(9)
_cell_measurement_temperature 293(2)
_cell_volume 2478.6(7)
_computing_molecular_graphics 'Olex2 (Dolomanov et al., 2009)'
_computing_publication_material 'Olex2 (Dolomanov et al., 2009)'
_computing_structure_refinement 'ShelXL (Sheldrick, 2008)'
_diffrn_ambient_temperature 293(2)
_diffrn_measured_fraction_theta_full 0.998
_diffrn_measured_fraction_theta_max 0.951
_diffrn_radiation_type MoK\a
_diffrn_radiation_wavelength 0.71073
_diffrn_reflns_av_R_equivalents 0.0500
_diffrn_reflns_av_unetI/netI 0.0538
_diffrn_reflns_Laue_measured_fraction_full 0.998
_diffrn_reflns_Laue_measured_fraction_max 0.951
_diffrn_reflns_limit_h_max 12
_diffrn_reflns_limit_h_min -6
_diffrn_reflns_limit_k_max 10
_diffrn_reflns_limit_k_min -12
_diffrn_reflns_limit_l_max 69
_diffrn_reflns_limit_l_min -63
_diffrn_reflns_number 7268
_diffrn_reflns_point_group_measured_fraction_full 0.978
_diffrn_reflns_point_group_measured_fraction_max 0.892
_diffrn_reflns_theta_full 25.242
_diffrn_reflns_theta_max 33.593
_diffrn_reflns_theta_min 2.625
_exptl_absorpt_coefficient_mu 18.442
_exptl_crystal_density_diffrn 3.863
_exptl_crystal_description ' '
_exptl_crystal_F_000 2582
_refine_diff_density_max 3.060
_refine_diff_density_min -5.419
_refine_diff_density_rms 0.493
_refine_ls_abs_structure_details
;
 Flack x determined using 1510 quotients [(I+)-(I-)]/[(I+)+(I-)]
 (Parsons and Flack (2004), Acta Cryst. A60, s61).
;
_refine_ls_abs_structure_Flack 0.53(4)
_refine_ls_extinction_coef .
_refine_ls_extinction_method none
_refine_ls_goodness_of_fit_ref 1.082
_refine_ls_hydrogen_treatment undef
_refine_ls_matrix_type full
_refine_ls_number_parameters 113
_refine_ls_number_reflns 3905
_refine_ls_number_restraints 0
_refine_ls_restrained_S_all 1.082
_refine_ls_R_factor_all 0.0498
_refine_ls_R_factor_gt 0.0453
_refine_ls_shift/su_max 0.002
_refine_ls_shift/su_mean 0.000
_refine_ls_structure_factor_coef Fsqd
_refine_ls_weighting_details
;
 w=1/[\s^2^(Fo^2^)+(0.0849P)^2^+8.3513P]
 where P=(Fo^2^+2Fc^2^)/3
;
_refine_ls_weighting_scheme calc
_refine_ls_wR_factor_gt 0.1290
_refine_ls_wR_factor_ref 0.1326
_reflns_Friedel_coverage 0.875
_reflns_Friedel_fraction_full 0.959
_reflns_Friedel_fraction_max 0.832
_reflns_number_gt 3487
_reflns_number_total 3905
_reflns_threshold_expression 'I > 2\s(I)'
_cod_data_source_file J-Mater-Chem-C-2015-3-4431.cif
_cod_data_source_block 28
_cod_original_cell_volume 2478.6(9)
_cod_original_sg_symbol_H-M 'R 3'
_cod_database_code 7234200
_shelx_space_group_comment
;
The symmetry employed for this shelxl refinement is uniquely defined
by the following loop, which should always be used as a source of
symmetry information in preference to the above space-group names.
They are only intended as comments.
;
_olex2_refinement_description
;
1. Others
 Fixed Sof: B9(0.77777)
 Fixed Z: Bi1(0.166)
;

loop_
_space_group_symop_operation_xyz
'x, y, z'
'-y, x-y, z'
'-x+y, -x, z'
'x+2/3, y+1/3, z+1/3'
'-y+2/3, x-y+1/3, z+1/3'
'-x+y+2/3, -x+1/3, z+1/3'
'x+1/3, y+2/3, z+2/3'
'-y+1/3, x-y+2/3, z+2/3'
'-x+y+1/3, -x+2/3, z+2/3'

loop_
_atom_site_label
_atom_site_type_symbol
_atom_site_fract_x
_atom_site_fract_y
_atom_site_fract_z
_atom_site_U_iso_or_equiv
_atom_site_adp_type
_atom_site_occupancy
_atom_site_site_symmetry_order
_atom_site_calc_flag
_atom_site_refinement_flags_posn
_atom_site_refinement_flags_adp
_atom_site_refinement_flags_occupancy
_atom_site_disorder_assembly
_atom_site_disorder_group
Bi1 Bi 0.0000 0.0000 0.1660 0.0070(2) Uani 1 3 d S T P . .
Bi2 Bi 0.0000 0.0000 0.83060(2) 0.0070(2) Uani 1 3 d S T P . .
Bi3 Bi 0.0000 0.0000 0.49833(4) 0.00539(14) Uani 1 3 d S T P . .
Ba1 Ba 0.0000 0.0000 0.06918(10) 0.0118(3) Uani 1 3 d S T P . .
Ba2 Ba 0.0000 0.0000 0.92743(10) 0.0146(4) Uani 1 3 d S T P . .
O2 O 0.0003(15) -0.3493(17) 0.0893(4) 0.007(3) Uiso 1 1 d . . . . .
O3 O 0.3446(17) -0.0023(16) 0.9062(4) 0.008(3) Uiso 1 1 d . . . . .
O4 O -0.3441(16) 0.0062(15) 0.9064(4) 0.008(3) Uiso 1 1 d . . . . .
O5 O -0.3454(15) -0.3531(16) 0.0893(3) 0.006(2) Uiso 1 1 d . . . . .
O6 O -0.1329(19) -0.266(2) 0.5308(3) 0.013(3) Uiso 1 1 d . . . . .
O7 O -0.1333(17) 0.1303(17) 0.8662(2) 0.004(2) Uiso 1 1 d . . . . .
O8 O -0.524(2) -0.0473(17) 0.9983(3) 0.041(3) Uiso 1 1 d . . . . .
O9 O -0.3882(15) -0.1939(15) 0.8631(2) 0.005(2) Uiso 1 1 d . . . . .
O10 O -0.031(2) -0.519(2) 0.0468(4) 0.041(3) Uiso 1 1 d . . . . .
O11 O -0.259(3) -0.003(3) 0.9731(4) 0.065(4) Uiso 1 1 d . . . . .
O12 O -0.490(2) 0.027(2) 0.9500(4) 0.041(3) Uiso 1 1 d . . . . .
O13 O 0.004(2) -0.255(3) 0.0238(4) 0.056(4) Uiso 1 1 d . . . . .
O14 O -0.5278(14) -0.4726(14) 0.1351(2) 0.0011(18) Uiso 1 1 d . . . . .
O15 O 0.131(2) -0.135(2) 0.1290(3) 0.012(3) Uiso 1 1 d . . . . .
O16 O -0.2007(16) -0.4031(17) 0.1309(2) 0.007(2) Uiso 1 1 d . . . . .
B1 B -0.332(2) 0.008(2) 0.8753(4) 0.004(4) Uiso 1 1 d . . . . .
B2 B 0.340(2) 0.004(2) 0.8756(5) 0.002(4) Uiso 1 1 d . . . . .
B3 B -0.003(3) -0.336(3) 0.1214(7) 0.010(5) Uiso 1 1 d . . . . .
B4 B -0.333(2) -0.343(2) 0.1208(4) 0.005(4) Uiso 1 1 d . . . . .
B5 B -0.497(3) -0.001(3) 0.9200(5) 0.014(4) Uiso 1 1 d . . . . .
B6 B -0.005(3) -0.500(3) 0.0755(4) 0.011(4) Uiso 1 1 d . . . . .
B7 B -0.418(4) 0.005(4) 0.9722(6) 0.052(6) Uiso 1 1 d . . . . .
B8 B 0.014(4) -0.407(5) 0.0240(7) 0.058(6) Uiso 1 1 d . . . . .
O1 O 0.0000 0.0000 -0.0044(8) 0.042(5) Uiso 1 3 d S T P . .
B9 B -0.166(8) -0.006(8) -0.0019(12) 0.086(13) Uiso 0.7778 1 d . . . . .

loop_
_atom_site_aniso_label
_atom_site_aniso_U_11
_atom_site_aniso_U_22
_atom_site_aniso_U_33
_atom_site_aniso_U_23
_atom_site_aniso_U_13
_atom_site_aniso_U_12
Bi1 0.0057(3) 0.0057(3) 0.0094(6) 0.000 0.000 0.00287(13)
Bi2 0.0067(3) 0.0067(3) 0.0076(6) 0.000 0.000 0.00334(13)
Bi3 0.00490(16) 0.00490(16) 0.0064(2) 0.000 0.000 0.00245(8)
Ba1 0.0116(5) 0.0116(5) 0.0122(9) 0.000 0.000 0.0058(2)
Ba2 0.0137(5) 0.0137(5) 0.0164(9) 0.000 0.000 0.0068(3)

loop_
_atom_type_symbol
_atom_type_description
_atom_type_scat_dispersion_real
_atom_type_scat_dispersion_imag
_atom_type_scat_source
B B 0.0013 0.0007 'International Tables Vol C Tables 4.2.6.8 and 6.1.1.4'
O O 0.0106 0.0060 'International Tables Vol C Tables 4.2.6.8 and 6.1.1.4'
Ba Ba -0.3244 2.2819 'International Tables Vol C Tables 4.2.6.8 and 6.1.1.4'
Bi Bi -4.1077 10.2566 'International Tables Vol C Tables 4.2.6.8 and 6.1.1.4'

loop_
_geom_angle_atom_site_label_1
_geom_angle_atom_site_label_2
_geom_angle_atom_site_label_3
_geom_angle
_geom_angle_site_symmetry_1
_geom_angle_site_symmetry_3
O9 Bi1 O9 87.7(4) 4_554 6_444
O9 Bi1 O9 87.7(4) 4_554 5_454
O9 Bi1 O9 87.7(4) 6_444 5_454
O9 Bi1 O15 96.9(4) 4_554 2
O9 Bi1 O15 96.9(4) 6_444 .
O9 Bi1 O15 97.4(4) 5_454 2
O9 Bi1 O15 173.2(4) 6_444 2
O9 Bi1 O15 173.2(4) 4_554 3
O9 Bi1 O15 97.4(4) 4_554 .
O9 Bi1 O15 97.4(4) 6_444 3
O9 Bi1 O15 96.9(4) 5_454 3
O9 Bi1 O15 173.2(4) 5_454 .
O15 Bi1 O15 77.6(5) 3 .
O15 Bi1 O15 77.6(5) 2 .
O15 Bi1 O15 77.6(5) 3 2
O7 Bi2 O7 78.9(4) . 2
O7 Bi2 O7 78.9(4) 3 2
O7 Bi2 O7 78.9(4) . 3
O16 Bi2 O7 99.8(4) 7 .
O16 Bi2 O7 99.8(4) 9_545 3
O16 Bi2 O7 177.8(4) 7 2
O16 Bi2 O7 99.8(4) 8_445 2
O16 Bi2 O7 99.2(4) 9_545 2
O16 Bi2 O7 177.8(4) 9_545 .
O16 Bi2 O7 99.2(4) 8_445 .
O16 Bi2 O7 99.2(4) 7 3
O16 Bi2 O7 177.8(4) 8_445 3
O16 Bi2 O16 82.1(4) 8_445 9_545
O16 Bi2 O16 82.1(4) 7 9_545
O16 Bi2 O16 82.1(4) 8_445 7
O6 Bi3 O6 83.3(5) 3 .
O6 Bi3 O6 83.3(5) 2 .
O6 Bi3 O6 83.3(5) 2 3
O14 Bi3 O6 176.6(5) 6_445 2
O14 Bi3 O6 94.2(4) 4 2
O14 Bi3 O6 94.2(4) 6_445 .
O14 Bi3 O6 94.1(4) 4 .
O14 Bi3 O6 94.1(4) 5_455 2
O14 Bi3 O6 176.6(5) 5_455 .
O14 Bi3 O6 94.1(4) 6_445 3
O14 Bi3 O6 94.2(4) 5_455 3
O14 Bi3 O6 176.6(5) 4 3
O14 Bi3 O14 88.4(4) 4 6_445
O14 Bi3 O14 88.4(4) 4 5_455
O14 Bi3 O14 88.3(4) 6_445 5_455
O2 Ba1 O2 110.1(4) 2 3
O2 Ba1 O2 110.1(4) 3 .
O2 Ba1 O2 110.1(4) 2 .
O2 Ba1 O13 124.6(4) . 2
O2 Ba1 O13 65.2(5) 3 3
O2 Ba1 O13 65.2(5) 2 2
O2 Ba1 O13 124.6(4) 3 .
O2 Ba1 O13 123.6(4) . 3
O2 Ba1 O13 65.2(5) . .
O2 Ba1 O13 123.6(4) 3 2
O2 Ba1 O13 124.6(4) 2 3
O2 Ba1 O13 123.6(4) 2 .
O5 Ba1 O2 55.5(3) 3 3
O5 Ba1 O2 142.3(5) 3 .
O5 Ba1 O2 55.5(3) 2 2
O5 Ba1 O2 142.3(5) . 2
O5 Ba1 O2 142.3(5) 2 3
O5 Ba1 O2 55.5(3) . .
O5 Ba1 O2 57.4(3) . 3
O5 Ba1 O2 57.4(3) 2 .
O5 Ba1 O2 57.4(3) 3 2
O5 Ba1 O5 110.1(3) . 2
O5 Ba1 O5 110.1(3) . 3
O5 Ba1 O5 110.1(3) 2 3
O5 Ba1 O13 84.9(4) 3 2
O5 Ba1 O13 152.6(5) 3 .
O5 Ba1 O13 152.5(5) . 2
O5 Ba1 O13 84.8(4) . 3
O5 Ba1 O13 152.6(5) 2 3
O5 Ba1 O13 84.5(4) 3 3
O5 Ba1 O13 84.5(4) . .
O5 Ba1 O13 84.9(4) 2 .
O5 Ba1 O13 84.5(4) 2 2
O13 Ba1 O13 73.5(6) . 2
O13 Ba1 O13 73.5(6) . 3
O13 Ba1 O13 73.5(6) 3 2
O3 Ba2 O3 108.9(4) . 3
O3 Ba2 O3 108.9(4) . 2
O3 Ba2 O3 108.9(4) 3 2
O3 Ba2 O4 56.6(3) . 2
O3 Ba2 O4 140.2(5) 3 3
O3 Ba2 O4 140.2(5) . .
O3 Ba2 O4 55.6(3) 3 2
O3 Ba2 O4 56.6(3) 2 3
O3 Ba2 O4 140.2(5) 2 2
O3 Ba2 O4 56.6(3) 3 .
O3 Ba2 O4 55.6(3) . 3
O3 Ba2 O4 55.6(3) 2 .
O3 Ba2 O11 153.6(6) . .
O3 Ba2 O11 153.5(6) 3 3
O3 Ba2 O11 86.1(5) 3 2
O3 Ba2 O11 85.1(5) 3 .
O3 Ba2 O11 85.1(5) . 2
O3 Ba2 O11 86.1(5) 2 .
O3 Ba2 O11 153.5(6) 2 2
O3 Ba2 O11 86.1(5) . 3
O3 Ba2 O11 85.1(5) 2 3
O3 Ba2 O1 110.0(4) 3 1_556
O3 Ba2 O1 110.0(4) 2 1_556
O3 Ba2 O1 110.0(4) . 1_556
O4 Ba2 O4 109.1(3) 3 .
O4 Ba2 O4 109.1(3) 2 .
O4 Ba2 O4 109.1(3) 2 3
O4 Ba2 O11 66.2(5) 3 3
O4 Ba2 O11 123.7(5) 3 2
O4 Ba2 O11 125.7(4) 2 3
O4 Ba2 O11 123.7(5) 2 .
O4 Ba2 O11 66.2(5) . .
O4 Ba2 O11 125.7(5) 3 .
O4 Ba2 O11 123.7(5) . 3
O4 Ba2 O11 66.2(5) 2 2
O4 Ba2 O11 125.7(4) . 2
O4 Ba2 O1 109.8(3) . 1_556
O4 Ba2 O1 109.8(3) 3 1_556
O4 Ba2 O1 109.8(3) 2 1_556
O11 Ba2 O11 73.3(6) . 2
O11 Ba2 O11 73.3(6) . 3
O11 Ba2 O11 73.3(6) 3 2
O11 Ba2 O1 43.6(4) . 1_556
O11 Ba2 O1 43.6(4) 3 1_556
O11 Ba2 O1 43.6(4) 2 1_556
B3 O2 Ba1 104.4(9) . .
B6 O2 Ba1 132.3(14) . .
B6 O2 B3 123.3(16) . .
B2 O3 Ba2 107.6(9) . .
B5 O3 Ba2 132.7(15) 1_655 .
B5 O3 B2 119.7(15) 1_655 .
B1 O4 Ba2 106.3(8) . .
B5 O4 Ba2 131.8(13) . .
B5 O4 B1 121.8(15) . .
B4 O5 Ba1 105.4(8) . .
B6 O5 Ba1 132.9(12) 2_445 .
B6 O5 B4 121.7(14) 2_445 .
B1 O6 Bi3 116.4(10) 7_544 .
B1 O6 B2 124.6(14) 7_544 7_444
B2 O6 Bi3 117.7(10) 7_444 .
B1 O7 Bi2 118.4(10) . .
B1 O7 B2 124.5(13) . 2
B2 O7 Bi2 117.1(9) 2 .
B8 O8 B7 119(2) 3_556 .
B1 O9 Bi1 115.2(8) . 7_445
B2 O9 Bi1 114.6(9) 3 7_445
B2 O9 B1 126.6(12) 3 .
B8 O10 B6 139(2) . .
B7 O11 Ba2 131.7(15) . .
B7 O11 B9 125(3) . 1_556
B9 O11 Ba2 104(3) 1_556 .
B7 O12 B5 143(2) . .
B8 O13 Ba1 133.2(16) . .
B8 O13 B9 122(3) . 2
B9 O13 Ba1 105(2) 2 .
B3 O14 Bi3 117.8(9) 2_445 7_444
B3 O14 B4 118.0(13) 2_445 .
B4 O14 Bi3 119.8(8) . 7_444
B3 O15 Bi1 113.8(12) . .
B3 O15 B4 133.2(15) . 2
B4 O15 Bi1 112.8(10) 2 .
B3 O16 Bi2 116.4(11) . 4_444
B4 O16 Bi2 115.6(9) . 4_444
B4 O16 B3 127.7(14) . .
O4 B1 O9 112.1(12) . .
O6 B1 O4 108.1(13) 4_455 .
O6 B1 O9 108.4(12) 4_455 .
O7 B1 O4 110.6(13) . .
O7 B1 O6 113.9(13) . 4_455
O7 B1 O9 103.8(11) . .
O3 B2 O6 110.0(14) . 4
O3 B2 O7 110.2(13) . 3
O3 B2 O9 111.6(13) . 2
O6 B2 O7 111.8(14) 4 3
O6 B2 O9 109.7(14) 4 2
O7 B2 O9 103.4(12) 3 2
O2 B3 O14 110.5(15) . 3_545
O15 B3 O2 107.0(16) . .
O15 B3 O14 111.1(17) . 3_545
O16 B3 O2 109.7(16) . .
O16 B3 O14 105.5(15) . 3_545
O16 B3 O15 113.0(15) . .
O5 B4 O14 112.8(12) . .
O5 B4 O15 106.8(13) . 3
O14 B4 O15 108.2(12) . 3
O16 B4 O5 110.5(12) . .
O16 B4 O14 107.0(12) . .
O16 B4 O15 111.6(12) . 3
O3 B5 O12 115.0(18) 1_455 .
O4 B5 O3 124.3(18) . 1_455
O4 B5 O12 119.8(19) . .
O2 B6 O5 123.0(18) . 3_545
O2 B6 O10 120.7(18) . .
O10 B6 O5 115.9(17) . 3_545
O11 B7 O8 114(2) . .
O12 B7 O8 121(2) . .
O12 B7 O11 124(2) . .
O10 B8 O8 118(3) . 2_554
O13 B8 O8 119(2) . 2_554
O13 B8 O10 122(3) . .
B9 O1 Ba2 95(3) 3 1_554
B9 O1 Ba2 95(3) 2 1_554
B9 O1 Ba2 95(3) . 1_554
B9 O1 B9 119.2(10) 3 2
B9 O1 B9 119.2(10) . 2
B9 O1 B9 119.2(10) 3 .
O11 B9 O13 115(4) 1_554 3
O1 B9 O11 118(5) . 1_554
O1 B9 O13 127(5) . 3

loop_
_geom_bond_atom_site_label_1
_geom_bond_atom_site_label_2
_geom_bond_distance
_geom_bond_site_symmetry_2
Bi1 O9 2.363(11) 4_554
Bi1 O9 2.363(11) 6_444
Bi1 O9 2.363(11) 5_454
Bi1 O15 2.494(14) 2
Bi1 O15 2.494(14) .
Bi1 O15 2.494(14) 3
Bi2 O7 2.439(12) .
Bi2 O7 2.439(12) 3
Bi2 O7 2.439(12) 2
Bi2 O16 2.359(11) 8_445
Bi2 O16 2.359(11) 7
Bi2 O16 2.359(11) 9_545
Bi3 O6 2.357(14) 3
Bi3 O6 2.357(14) .
Bi3 O6 2.357(14) 2
Bi3 O14 2.347(10) 4
Bi3 O14 2.348(10) 6_445
Bi3 O14 2.348(10) 5_455
Ba1 O2 2.896(13) 3
Ba1 O2 2.896(13) 2
Ba1 O2 2.896(13) .
Ba1 O5 2.894(12) 2
Ba1 O5 2.894(12) .
Ba1 O5 2.894(12) 3
Ba1 O13 2.922(18) .
Ba1 O13 2.922(18) 3
Ba1 O13 2.922(18) 2
Ba2 O3 2.885(14) 3
Ba2 O3 2.885(14) 2
Ba2 O3 2.885(14) .
Ba2 O4 2.893(12) 2
Ba2 O4 2.893(13) 3
Ba2 O4 2.893(12) .
Ba2 O11 2.93(2) .
Ba2 O11 2.93(2) 2
Ba2 O11 2.93(2) 3
Ba2 O1 3.17(4) 1_556
O2 B3 1.50(4) .
O2 B6 1.33(2) .
O3 B2 1.43(3) .
O3 B5 1.39(3) 1_655
O4 B1 1.45(3) .
O4 B5 1.33(3) .
O5 B4 1.47(3) .
O5 B6 1.36(2) 2_445
O6 B1 1.44(2) 7_544
O6 B2 1.44(2) 7_444
O7 B1 1.424(19) .
O7 B2 1.48(2) 2
O8 B7 1.41(3) .
O8 B8 1.39(3) 3_556
O9 Bi1 2.363(11) 7_445
O9 B1 1.528(19) .
O9 B2 1.511(19) 3
O10 B6 1.35(3) .
O10 B8 1.31(3) .
O11 B7 1.28(4) .
O11 B9 1.38(6) 1_556
O12 B5 1.41(3) .
O12 B7 1.23(3) .
O13 B8 1.23(4) .
O13 B9 1.41(6) 2
O14 Bi3 2.347(10) 7_444
O14 B3 1.50(2) 2_445
O14 B4 1.500(18) .
O15 B3 1.44(2) .
O15 B4 1.52(2) 2
O16 Bi2 2.359(11) 4_444
O16 B3 1.43(2) .
O16 B4 1.420(18) .
B1 O6 1.44(2) 4_455
B2 O6 1.44(2) 4
B2 O7 1.481(19) 3
B2 O9 1.511(19) 2
B3 O14 1.50(2) 3_545
B4 O15 1.52(2) 3
B5 O3 1.39(3) 1_455
B6 O5 1.36(2) 3_545
B8 O8 1.39(3) 2_554
O1 Ba2 3.17(4) 1_554
O1 B9 1.28(5) .
O1 B9 1.28(5) 2
O1 B9 1.28(5) 3
B9 O11 1.38(6) 1_554
B9 O13 1.41(6) 3
